data_2107382
loop_
_publ_author_name
'Lebioda, L.'

_publ_section_title
;
 Calcium Nitrate Tetraurea
;
_journal_name_full 'Acta Crystallographica B (24,1968-38,1982)'
_journal_page_first 1583
_journal_page_last 1586
_journal_volume 33
_journal_year 1977
_chemical_formula_sum 'C4 H16 Ca N10 O10'
_chemical_name_systematic 'Ca (N O3)2 (N H2 C O N H2)4'
_space_group_IT_number 14
_symmetry_space_group_name_Hall '-P 2ybc'
_symmetry_space_group_name_H-M 'P 1 21/c 1'
_cell_angle_alpha 90
_cell_angle_beta 113.51
_cell_angle_gamma 90
_cell_formula_units_Z 2
_cell_length_a 9.246
_cell_length_b 12.688
_cell_length_c 7.684
_cell_volume 826.607
_citation_journal_id_ASTM ACBCAR
_cod_data_source_file Lebioda_ACBCAR_1977_1741.cif
_cod_data_source_block C4H16Ca1N10O10
_cod_original_cell_volume 826.6073
_cod_original_formula_sum 'C4 H16 Ca1 N10 O10'
_cod_database_code 2107382

loop_
_symmetry_equiv_pos_as_xyz
x,y,z
-x,y+1/2,-z+1/2
-x,-y,-z
x,-y-1/2,z-1/2

loop_
_atom_site_label
_atom_site_type_symbol
_atom_site_fract_x
_atom_site_fract_y
_atom_site_fract_z
_atom_site_occupancy
_atom_site_U_iso_or_equiv
N3 N-3 0.2208 0.4722 1.0369 1 0.0
N5 N-3 0.3963 0.6426 0.8238 1 0.0
N4 N-3 0.2543 0.7905 0.8263 1 0.0
O4 O-2 0.0571 0.3946 0.764 1 0.0
H2 H+1 0.048 0.249 0.967 1 0.0
H4 H+1 0.231 0.535 0.963 1 0.0
H7 H+1 0.496 0.681 0.899 1 0.0
O5 O-2 0.1311 0.6422 0.6796 1 0.0
C1 C+4 0.1295 0.392 0.9412 1 0.0
H8 H+1 0.398 0.568 0.784 1 0.0
O3 O-2 0.4245 0.4177 0.7018 1 0.0
H5 H+1 0.354 0.829 0.901 1 0.0
H1 H+1 0.174 0.307 1.182 1 0.0
H6 H+1 0.15 0.826 0.788 1 0.0
O2 O-2 0.3975 0.3405 0.446 1 0.0
C2 C+4 0.2567 0.6907 0.7732 1 0.0
N1 N+5 0.3511 0.4039 0.5336 1 0.0
O1 O-2 0.2236 0.451 0.4438 1 0.0
H3 H+1 0.279 0.47 1.178 1 0.0
Ca1 Ca+2 0 0.5 0.5 1 0.0
N2 N-3 0.1162 0.3092 1.0408 1 0.0
